data_7120889
loop_
_publ_author_name
'Sen, Srobona'
'Gabba\"i, Fran\,cois P.'

_publ_section_title
;
 An ambiphilic phosphine/H-bond donor ligand and its application to the
 gold mediated cyclization of propargylamides
;
_journal_name_full 'Chemical Communications'
_journal_paper_doi 10.1039/C7CC06065C
_journal_year 2017
_chemical_formula_moiety '0.5(C40 H30 Au2 Cl2 F6 N2 O2 P2)'
_chemical_formula_sum 'C20 H15 Au Cl F3 N O P'
_chemical_formula_weight 605.72
_space_group_crystal_system monoclinic
_space_group_IT_number 14
_space_group_name_Hall '-P 2yn'
_space_group_name_H-M_alt 'P 1 21/n 1'
_symmetry_space_group_name_Hall '-P 2yn'
_symmetry_space_group_name_H-M 'P 1 21/n 1'
_atom_sites_solution_hydrogens geom
_audit_creation_date 2017-04-03
_audit_creation_method
;
Olex2 1.2
(compiled 2015.01.26 svn.r3150 for OlexSys, GUI svn.r4998)
;
_audit_update_record
;
2017-08-02 deposited with the CCDC.
2017-11-22 downloaded from the CCDC.
;
_cell_angle_alpha 90
_cell_angle_beta 108.598(2)
_cell_angle_gamma 90
_cell_formula_units_Z 8
_cell_length_a 12.419(3)
_cell_length_b 19.253(4)
_cell_length_c 17.779(4)
_cell_measurement_reflns_used 4828
_cell_measurement_temperature 110(2)
_cell_measurement_theta_max 23.27
_cell_measurement_theta_min 2.41
_cell_volume 4029.0(16)
_computing_molecular_graphics 'Olex2 (Dolomanov et al., 2009)'
_computing_publication_material 'Olex2 (Dolomanov et al., 2009)'
_computing_structure_refinement 'XL (Sheldrick, 2008)'
_diffrn_ambient_temperature 110.15
_diffrn_measured_fraction_theta_full 0.999
_diffrn_measured_fraction_theta_max 0.934
_diffrn_measurement_device_type 'CCD area detector'
_diffrn_measurement_method 'phi and omega scans'
_diffrn_radiation_monochromator graphite
_diffrn_radiation_type MoK\a
_diffrn_radiation_wavelength 0.71073
_diffrn_reflns_av_R_equivalents 0.0861
_diffrn_reflns_av_unetI/netI 0.0811
_diffrn_reflns_Laue_measured_fraction_full 0.999
_diffrn_reflns_Laue_measured_fraction_max 0.934
_diffrn_reflns_limit_h_max 16
_diffrn_reflns_limit_h_min -16
_diffrn_reflns_limit_k_max 25
_diffrn_reflns_limit_k_min -24
_diffrn_reflns_limit_l_max 23
_diffrn_reflns_limit_l_min -24
_diffrn_reflns_number 47420
_diffrn_reflns_point_group_measured_fraction_full 0.999
_diffrn_reflns_point_group_measured_fraction_max 0.934
_diffrn_reflns_theta_full 25.242
_diffrn_reflns_theta_max 28.989
_diffrn_reflns_theta_min 2.059
_exptl_absorpt_coefficient_mu 7.552
_exptl_absorpt_correction_T_max 0.7458
_exptl_absorpt_correction_T_min 0.4559
_exptl_absorpt_correction_type multi-scan
_exptl_absorpt_process_details
;
SADABS-2008/1 (Bruker,2008) was used for absorption correction.
wR2(int) was 0.1192 before and 0.0617 after correction.
The Ratio of minimum to maximum transmission is 0.6113.
The \l/2 correction factor is 0.0015.
;
_exptl_crystal_colour Colorless
_exptl_crystal_density_diffrn 1.997
_exptl_crystal_description Block
_exptl_crystal_F_000 2304
_exptl_crystal_size_max 0.17
_exptl_crystal_size_mid 0.07
_exptl_crystal_size_min 0.02
_refine_diff_density_max 1.943
_refine_diff_density_min -1.305
_refine_diff_density_rms 0.220
_refine_ls_extinction_method none
_refine_ls_goodness_of_fit_ref 0.975
_refine_ls_hydrogen_treatment constr
_refine_ls_matrix_type full
_refine_ls_number_parameters 533
_refine_ls_number_reflns 9989
_refine_ls_number_restraints 78
_refine_ls_restrained_S_all 0.973
_refine_ls_R_factor_all 0.0922
_refine_ls_R_factor_gt 0.0398
_refine_ls_shift/su_max 0.001
_refine_ls_shift/su_mean 0.000
_refine_ls_structure_factor_coef Fsqd
_refine_ls_weighting_details 'w=1/[\s^2^(Fo^2^)+(0.0351P)^2^] where P=(Fo^2^+2Fc^2^)/3'
_refine_ls_weighting_scheme calc
_refine_ls_wR_factor_gt 0.0762
_refine_ls_wR_factor_ref 0.0935
_reflns_Friedel_coverage 0.000
_reflns_number_gt 5892
_reflns_number_total 9989
_reflns_threshold_expression 'I > 2\s(I)'
_cod_data_source_file c7cc06065c2.cif
_cod_data_source_block y_CCDC1
_cod_original_cell_volume 4029.0(14)
_cod_database_code 7120889
_shelx_space_group_comment
;
The symmetry employed for this shelxl refinement is uniquely defined
by the following loop, which should always be used as a source of
symmetry information in preference to the above space-group names.
They are only intended as comments.
;
_shelx_estimated_absorpt_t_max 0.864
_shelx_estimated_absorpt_t_min 0.360
_olex2_refinement_description
;
1. Fixed Uiso
 At 1.2 times of:
  All C(H) groups, All N(H) groups
2. Rigid bond restraints
 C40, F6A, F6, F5, F5A, F4, F4A
 with sigma for 1-2 distances of 0.01 and sigma for 1-3 distances of 0.01
3. Uiso/Uaniso restraints and constraints
C40 \\sim F6A \\sim F6 \\sim F5 \\sim F5A \\sim F4 \\sim F4A: within 1.7A with
sigma of 0.04 and sigma for terminal atoms of 0.08
4. Others
 Sof(F6A)=Sof(F5A)=Sof(F4A)=1-FVAR(1)
 Sof(F4)=Sof(F5)=Sof(F6)=FVAR(1)
5.a Aromatic/amide H refined with riding coordinates:
 N1(H1), N2(H2), C2(H2A), C3(H3), C4(H4), C5(H5), C6(H6), C8(H8), C9(H9),
 C10(H10), C11(H11), C12(H12), C14(H14), C15(H15), C16(H16), C17(H17), C22(H22),
  C23(H23), C24(H24), C25(H25), C26(H26), C28(H28), C29(H29), C30(H30),
 C31(H31), C32(H32), C34(H34), C35(H35), C36(H36), C37(H37)
;
_shelx_shelxl_version_number 2014/7
_olex2_submission_special_instructions 'No special instructions were received'

loop_
_space_group_symop_operation_xyz
'x, y, z'
'-x+1/2, y+1/2, -z+1/2'
'-x, -y, -z'
'x-1/2, -y-1/2, z-1/2'

loop_
_atom_site_label
_atom_site_type_symbol
_atom_site_fract_x
_atom_site_fract_y
_atom_site_fract_z
_atom_site_U_iso_or_equiv
_atom_site_adp_type
_atom_site_occupancy
_atom_site_site_symmetry_order
_atom_site_calc_flag
_atom_site_refinement_flags_posn
_atom_site_refinement_flags_adp
_atom_site_refinement_flags_occupancy
_atom_site_disorder_assembly
_atom_site_disorder_group
Au1 Au 0.61852(2) 0.11860(2) 0.85694(2) 0.01910(7) Uani 1 1 d . . . . .
Au2 Au 0.49666(2) 0.11783(2) 0.68176(2) 0.01931(7) Uani 1 1 d . . . . .
Cl1 Cl 0.72431(14) 0.03532(9) 0.81816(10) 0.0275(4) Uani 1 1 d . . . . .
Cl2 Cl 0.38866(14) 0.03842(8) 0.72448(9) 0.0227(4) Uani 1 1 d . . . . .
P1 P 0.53029(14) 0.19491(9) 0.91195(10) 0.0186(4) Uani 1 1 d . . . . .
P2 P 0.58699(15) 0.19176(9) 0.62544(10) 0.0210(4) Uani 1 1 d . . . . .
F1 F 0.2217(4) 0.0048(2) 0.8278(3) 0.0488(13) Uani 1 1 d . . . . .
F2 F 0.0811(4) 0.0327(2) 0.8665(3) 0.0514(13) Uani 1 1 d . . . . .
F3 F 0.2498(4) 0.0283(2) 0.9494(3) 0.0562(14) Uani 1 1 d . . . . .
F4 F 0.8453(16) -0.0064(6) 0.6883(12) 0.103(6) Uani 0.604(15) 1 d . U P A 1
F5 F 1.0112(8) 0.0060(6) 0.6814(8) 0.074(4) Uani 0.604(15) 1 d . U P A 1
F6 F 0.8707(13) 0.0210(8) 0.5806(7) 0.085(5) Uani 0.604(15) 1 d . U P A 1
O1 O 0.1537(4) 0.1653(3) 0.8882(3) 0.0347(13) Uani 1 1 d . . . . .
O2 O 0.9760(5) 0.1415(3) 0.6634(4) 0.071(2) Uani 1 1 d . . . . .
N1 N 0.2825(4) 0.1383(3) 0.8266(3) 0.0219(13) Uani 1 1 d . . . . .
H1 H 0.3214 0.1047 0.8137 0.026 Uiso 1 1 calc R . . . .
N2 N 0.8249(4) 0.1271(3) 0.7093(3) 0.0253(13) Uani 1 1 d . . . . .
H2 H 0.7774 0.0965 0.7177 0.030 Uiso 1 1 calc R . . . .
C1 C 0.6241(5) 0.2652(3) 0.9599(4) 0.0207(15) Uani 1 1 d . . . . .
C2 C 0.6068(6) 0.3024(4) 1.0227(4) 0.0301(17) Uani 1 1 d . . . . .
H2A H 0.5508 0.2875 1.0451 0.036 Uiso 1 1 calc R . . . .
C3 C 0.6713(6) 0.3610(4) 1.0520(4) 0.0312(18) Uani 1 1 d . . . . .
H3 H 0.6610 0.3854 1.0957 0.037 Uiso 1 1 calc R . . . .
C4 C 0.7499(6) 0.3838(4) 1.0181(4) 0.0300(17) Uani 1 1 d . . . . .
H4 H 0.7913 0.4253 1.0367 0.036 Uiso 1 1 calc R . . . .
C5 C 0.7687(6) 0.3467(3) 0.9574(4) 0.0274(16) Uani 1 1 d . . . . .
H5 H 0.8252 0.3616 0.9353 0.033 Uiso 1 1 calc R . . . .
C6 C 0.7052(5) 0.2873(3) 0.9282(4) 0.0233(16) Uani 1 1 d . . . . .
H6 H 0.7181 0.2620 0.8860 0.028 Uiso 1 1 calc R . . . .
C7 C 0.4859(5) 0.1544(3) 0.9891(3) 0.0182(14) Uani 1 1 d . . . . .
C8 C 0.4016(6) 0.1830(4) 1.0167(4) 0.0327(18) Uani 1 1 d . . . . .
H8 H 0.3604 0.2227 0.9914 0.039 Uiso 1 1 calc R . . . .
C9 C 0.3785(7) 0.1537(4) 1.0805(4) 0.038(2) Uani 1 1 d . . . . .
H9 H 0.3237 0.1747 1.1003 0.046 Uiso 1 1 calc R . . . .
C10 C 0.4337(6) 0.0946(4) 1.1159(4) 0.0266(16) Uani 1 1 d . . . . .
H10 H 0.4168 0.0746 1.1597 0.032 Uiso 1 1 calc R . . . .
C11 C 0.5139(6) 0.0644(3) 1.0876(4) 0.0263(16) Uani 1 1 d . . . . .
H11 H 0.5509 0.0230 1.1113 0.032 Uiso 1 1 calc R . . . .
C12 C 0.5404(6) 0.0938(3) 1.0255(4) 0.0227(15) Uani 1 1 d . . . . .
H12 H 0.5964 0.0728 1.0070 0.027 Uiso 1 1 calc R . . . .
C13 C 0.4072(5) 0.2410(3) 0.8451(3) 0.0189(14) Uani 1 1 d . . . . .
C14 C 0.4197(6) 0.3104(3) 0.8259(4) 0.0219(15) Uani 1 1 d . . . . .
H14 H 0.4910 0.3328 0.8478 0.026 Uiso 1 1 calc R . . . .
C15 C 0.3285(6) 0.3468(3) 0.7750(4) 0.0240(16) Uani 1 1 d . . . . .
H15 H 0.3370 0.3944 0.7643 0.029 Uiso 1 1 calc R . . . .
C16 C 0.2265(6) 0.3142(4) 0.7404(4) 0.0271(17) Uani 1 1 d . . . . .
H16 H 0.1647 0.3391 0.7052 0.033 Uiso 1 1 calc R . . . .
C17 C 0.2138(6) 0.2449(4) 0.7569(4) 0.0268(16) Uani 1 1 d . . . . .
H17 H 0.1437 0.2220 0.7321 0.032 Uiso 1 1 calc R . . . .
C18 C 0.3018(6) 0.2094(3) 0.8088(4) 0.0217(15) Uani 1 1 d . . . . .
C19 C 0.2060(6) 0.1233(4) 0.8624(4) 0.0254(16) Uani 1 1 d . . . . .
C20 C 0.1896(6) 0.0466(4) 0.8763(5) 0.0305(18) Uani 1 1 d . . . . .
C21 C 0.4974(5) 0.2632(3) 0.5776(4) 0.0210(15) Uani 1 1 d . . . . .
C22 C 0.4119(6) 0.2859(4) 0.6072(4) 0.0261(16) Uani 1 1 d . . . . .
H22 H 0.3972 0.2605 0.6487 0.031 Uiso 1 1 calc R . . . .
C23 C 0.3479(6) 0.3445(4) 0.5773(4) 0.0287(17) Uani 1 1 d . . . . .
H23 H 0.2912 0.3603 0.5986 0.034 Uiso 1 1 calc R . . . .
C24 C 0.3692(6) 0.3795(4) 0.5151(4) 0.0308(17) Uani 1 1 d . . . . .
H24 H 0.3262 0.4198 0.4939 0.037 Uiso 1 1 calc R . . . .
C25 C 0.4506(7) 0.3575(4) 0.4835(4) 0.0355(19) Uani 1 1 d . . . . .
H25 H 0.4630 0.3820 0.4406 0.043 Uiso 1 1 calc R . . . .
C26 C 0.5145(6) 0.2992(4) 0.5147(4) 0.0275(16) Uani 1 1 d . . . . .
H26 H 0.5708 0.2836 0.4929 0.033 Uiso 1 1 calc R . . . .
C27 C 0.6305(6) 0.1506(3) 0.5479(4) 0.0225(15) Uani 1 1 d . . . . .
C28 C 0.5663(6) 0.0963(3) 0.5053(4) 0.0254(16) Uani 1 1 d . . . . .
H28 H 0.5043 0.0788 0.5200 0.031 Uiso 1 1 calc R . . . .
C29 C 0.5910(6) 0.0671(3) 0.4416(4) 0.0249(16) Uani 1 1 d . . . . .
H29 H 0.5458 0.0300 0.4128 0.030 Uiso 1 1 calc R . . . .
C30 C 0.6804(7) 0.0915(4) 0.4199(4) 0.0351(19) Uani 1 1 d . . . . .
H30 H 0.6973 0.0718 0.3759 0.042 Uiso 1 1 calc R . . . .
C31 C 0.7452(8) 0.1447(4) 0.4624(5) 0.052(3) Uani 1 1 d . . . . .
H31 H 0.8076 0.1616 0.4479 0.063 Uiso 1 1 calc R . . . .
C32 C 0.7209(7) 0.1741(4) 0.5262(5) 0.044(2) Uani 1 1 d . . . . .
H32 H 0.7669 0.2107 0.5552 0.053 Uiso 1 1 calc R . . . .
C33 C 0.7122(6) 0.2342(4) 0.6925(4) 0.0230(16) Uani 1 1 d . . . . .
C34 C 0.7066(6) 0.3046(4) 0.7111(4) 0.0265(16) Uani 1 1 d . . . . .
H34 H 0.6376 0.3293 0.6883 0.032 Uiso 1 1 calc R . . . .
C35 C 0.7998(6) 0.3391(4) 0.7624(4) 0.0300(18) Uani 1 1 d . . . . .
H35 H 0.7947 0.3870 0.7737 0.036 Uiso 1 1 calc R . . . .
C36 C 0.8988(6) 0.3036(4) 0.7963(4) 0.0295(17) Uani 1 1 d . . . . .
H36 H 0.9624 0.3270 0.8315 0.035 Uiso 1 1 calc R . . . .
C37 C 0.9070(6) 0.2338(4) 0.7797(4) 0.0284(17) Uani 1 1 d . . . . .
H37 H 0.9760 0.2094 0.8037 0.034 Uiso 1 1 calc R . . . .
C38 C 0.8148(6) 0.1995(3) 0.7284(4) 0.0234(16) Uani 1 1 d . . . . .
C39 C 0.9068(7) 0.1059(4) 0.6787(5) 0.044(2) Uani 1 1 d . . . . .
C40 C 0.9048(9) 0.0268(5) 0.6621(6) 0.054(2) Uani 1 1 d . U . . .
F6A F 0.938(2) 0.0073(12) 0.6104(18) 0.101(9) Uani 0.396(15) 1 d . U P A 2
F5A F 0.939(2) -0.0173(9) 0.7305(11) 0.105(9) Uani 0.396(15) 1 d . U P A 2
F4A F 0.7892(12) 0.0016(10) 0.6403(12) 0.055(5) Uani 0.396(15) 1 d . U P A 2

loop_
_atom_site_aniso_label
_atom_site_aniso_U_11
_atom_site_aniso_U_22
_atom_site_aniso_U_33
_atom_site_aniso_U_23
_atom_site_aniso_U_13
_atom_site_aniso_U_12
Au1 0.01943(14) 0.01801(14) 0.01895(14) -0.00141(11) 0.00483(11) 0.00087(11)
Au2 0.02122(15) 0.01882(14) 0.01776(13) -0.00081(11) 0.00603(11) -0.00294(11)
Cl1 0.0305(10) 0.0225(9) 0.0328(10) -0.0022(8) 0.0148(8) 0.0044(7)
Cl2 0.0272(9) 0.0209(9) 0.0221(8) -0.0038(7) 0.0109(7) -0.0075(7)
P1 0.0201(9) 0.0177(9) 0.0171(9) 0.0011(7) 0.0048(7) 0.0012(7)
P2 0.0237(10) 0.0186(10) 0.0221(9) -0.0018(7) 0.0091(8) -0.0035(8)
F1 0.059(3) 0.026(3) 0.074(3) -0.006(2) 0.039(3) -0.010(2)
F2 0.029(3) 0.045(3) 0.088(4) 0.006(3) 0.030(3) -0.011(2)
F3 0.070(4) 0.031(3) 0.052(3) 0.017(2) -0.003(3) -0.006(2)
F4 0.141(15) 0.028(7) 0.192(17) -0.023(12) 0.128(14) -0.008(11)
F5 0.056(6) 0.056(7) 0.098(9) -0.018(6) 0.005(6) 0.030(5)
F6 0.108(12) 0.057(7) 0.062(6) -0.037(5) -0.011(6) 0.019(8)
O1 0.038(3) 0.031(3) 0.044(3) 0.010(2) 0.024(3) 0.012(2)
O2 0.045(4) 0.076(5) 0.115(6) -0.057(4) 0.059(4) -0.035(3)
N1 0.020(3) 0.018(3) 0.030(3) -0.002(2) 0.011(3) 0.006(2)
N2 0.018(3) 0.021(3) 0.036(3) -0.010(3) 0.007(3) -0.005(3)
C1 0.015(3) 0.021(4) 0.023(4) 0.000(3) 0.001(3) 0.004(3)
C2 0.040(5) 0.026(4) 0.024(4) -0.006(3) 0.010(3) -0.001(4)
C3 0.039(5) 0.024(4) 0.027(4) -0.005(3) 0.005(3) 0.008(3)
C4 0.028(4) 0.023(4) 0.026(4) -0.005(3) -0.010(3) -0.006(3)
C5 0.031(4) 0.020(4) 0.028(4) 0.004(3) 0.004(3) -0.001(3)
C6 0.027(4) 0.020(4) 0.016(3) -0.005(3) -0.003(3) 0.002(3)
C7 0.025(4) 0.016(4) 0.018(3) 0.003(3) 0.012(3) -0.003(3)
C8 0.048(5) 0.020(4) 0.038(4) 0.008(3) 0.024(4) 0.014(3)
C9 0.046(5) 0.045(5) 0.034(4) 0.008(4) 0.028(4) 0.010(4)
C10 0.035(4) 0.023(4) 0.020(4) 0.001(3) 0.006(3) -0.003(3)
C11 0.025(4) 0.017(4) 0.034(4) 0.005(3) 0.005(3) -0.007(3)
C12 0.023(4) 0.017(4) 0.026(4) -0.004(3) 0.005(3) -0.002(3)
C13 0.023(4) 0.017(4) 0.018(3) 0.000(3) 0.008(3) 0.002(3)
C14 0.023(4) 0.025(4) 0.016(3) 0.008(3) 0.005(3) -0.002(3)
C15 0.035(4) 0.015(4) 0.024(4) 0.005(3) 0.013(3) 0.007(3)
C16 0.021(4) 0.032(4) 0.025(4) 0.013(3) 0.004(3) 0.011(3)
C17 0.022(4) 0.034(4) 0.021(4) 0.003(3) 0.003(3) 0.003(3)
C18 0.026(4) 0.023(4) 0.019(3) -0.002(3) 0.012(3) 0.003(3)
C19 0.024(4) 0.022(4) 0.028(4) 0.003(3) 0.005(3) 0.003(3)
C20 0.020(4) 0.026(4) 0.044(5) -0.002(4) 0.009(4) -0.005(3)
C21 0.024(4) 0.021(4) 0.017(3) -0.004(3) 0.005(3) -0.008(3)
C22 0.025(4) 0.029(4) 0.023(4) 0.002(3) 0.006(3) -0.001(3)
C23 0.033(4) 0.028(4) 0.021(4) -0.007(3) 0.004(3) -0.001(3)
C24 0.031(4) 0.025(4) 0.025(4) -0.002(3) -0.007(3) 0.001(3)
C25 0.048(5) 0.033(5) 0.026(4) 0.007(3) 0.011(4) -0.010(4)
C26 0.030(4) 0.027(4) 0.025(4) -0.001(3) 0.008(3) 0.003(3)
C27 0.031(4) 0.015(4) 0.021(3) -0.001(3) 0.008(3) -0.005(3)
C28 0.025(4) 0.019(4) 0.028(4) 0.005(3) 0.003(3) 0.000(3)
C29 0.028(4) 0.018(4) 0.020(4) -0.004(3) -0.005(3) -0.006(3)
C30 0.053(5) 0.032(4) 0.028(4) -0.010(3) 0.025(4) -0.011(4)
C31 0.092(7) 0.034(5) 0.055(5) -0.018(4) 0.057(5) -0.030(5)
C32 0.056(6) 0.038(5) 0.049(5) -0.025(4) 0.033(5) -0.028(4)
C33 0.023(4) 0.031(4) 0.018(3) -0.001(3) 0.010(3) -0.010(3)
C34 0.031(4) 0.029(4) 0.021(4) -0.005(3) 0.011(3) -0.002(3)
C35 0.049(5) 0.022(4) 0.021(4) -0.008(3) 0.012(4) -0.009(4)
C36 0.034(4) 0.023(4) 0.031(4) -0.013(3) 0.011(4) -0.012(3)
C37 0.021(4) 0.035(5) 0.029(4) -0.002(3) 0.008(3) 0.002(3)
C38 0.025(4) 0.020(4) 0.029(4) -0.006(3) 0.014(3) -0.004(3)
C39 0.025(4) 0.046(6) 0.061(6) -0.037(5) 0.014(4) -0.009(4)
C40 0.047(5) 0.052(6) 0.068(6) -0.025(5) 0.026(5) 0.005(4)
F6A 0.133(19) 0.060(14) 0.162(19) -0.061(15) 0.121(17) -0.041(15)
F5A 0.139(19) 0.037(9) 0.084(10) -0.011(7) -0.043(11) 0.003(12)
F4A 0.034(7) 0.022(8) 0.098(13) -0.027(9) 0.005(7) -0.001(6)

loop_
_atom_type_symbol
_atom_type_description
_atom_type_scat_dispersion_real
_atom_type_scat_dispersion_imag
_atom_type_scat_source
C C 0.0033 0.0016 'International Tables Vol C Tables 4.2.6.8 and 6.1.1.4'
H H 0.0000 0.0000 'International Tables Vol C Tables 4.2.6.8 and 6.1.1.4'
N N 0.0061 0.0033 'International Tables Vol C Tables 4.2.6.8 and 6.1.1.4'
O O 0.0106 0.0060 'International Tables Vol C Tables 4.2.6.8 and 6.1.1.4'
F F 0.0171 0.0103 'International Tables Vol C Tables 4.2.6.8 and 6.1.1.4'
P P 0.1023 0.0942 'International Tables Vol C Tables 4.2.6.8 and 6.1.1.4'
Cl Cl 0.1484 0.1585 'International Tables Vol C Tables 4.2.6.8 and 6.1.1.4'
Au Au -2.0133 8.8022 'International Tables Vol C Tables 4.2.6.8 and 6.1.1.4'

loop_
_geom_angle_atom_site_label_1
_geom_angle_atom_site_label_2
_geom_angle_atom_site_label_3
_geom_angle
Cl1 Au1 Au2 80.41(4)
P1 Au1 Au2 107.60(4)
P1 Au1 Cl1 171.92(6)
Cl2 Au2 Au1 79.38(4)
P2 Au2 Au1 107.63(5)
P2 Au2 Cl2 172.98(6)
C1 P1 Au1 111.4(2)
C1 P1 C13 102.8(3)
C7 P1 Au1 111.0(2)
C7 P1 C1 105.7(3)
C7 P1 C13 107.8(3)
C13 P1 Au1 117.2(2)
C21 P2 Au2 112.0(2)
C21 P2 C27 105.3(3)
C21 P2 C33 103.7(3)
C27 P2 Au2 112.0(2)
C27 P2 C33 107.1(3)
C33 P2 Au2 115.9(2)
C18 N1 H1 119.9
C19 N1 H1 119.9
C19 N1 C18 120.3(6)
C38 N2 H2 119.5
C39 N2 H2 119.5
C39 N2 C38 121.0(6)
C2 C1 P1 121.2(5)
C6 C1 P1 119.0(5)
C6 C1 C2 119.3(6)
C1 C2 H2A 120.0
C3 C2 C1 120.0(7)
C3 C2 H2A 120.0
C2 C3 H3 119.9
C4 C3 C2 120.1(7)
C4 C3 H3 119.9
C3 C4 H4 120.0
C3 C4 C5 120.1(7)
C5 C4 H4 120.0
C4 C5 H5 120.0
C4 C5 C6 120.1(7)
C6 C5 H5 120.0
C1 C6 C5 120.4(6)
C1 C6 H6 119.8
C5 C6 H6 119.8
C8 C7 P1 122.5(5)
C12 C7 P1 119.4(5)
C12 C7 C8 118.0(6)
C7 C8 H8 119.9
C9 C8 C7 120.2(6)
C9 C8 H8 119.9
C8 C9 H9 119.6
C10 C9 C8 120.9(7)
C10 C9 H9 119.6
C9 C10 H10 120.2
C9 C10 C11 119.6(6)
C11 C10 H10 120.2
C10 C11 H11 119.8
C12 C11 C10 120.5(6)
C12 C11 H11 119.8
C7 C12 H12 119.6
C11 C12 C7 120.8(6)
C11 C12 H12 119.6
C14 C13 P1 119.0(5)
C14 C13 C18 117.5(6)
C18 C13 P1 123.4(5)
C13 C14 H14 119.7
C15 C14 C13 120.6(6)
C15 C14 H14 119.7
C14 C15 H15 119.8
C16 C15 C14 120.3(6)
C16 C15 H15 119.8
C15 C16 H16 120.1
C15 C16 C17 119.8(6)
C17 C16 H16 120.1
C16 C17 H17 119.9
C18 C17 C16 120.3(7)
C18 C17 H17 119.9
C13 C18 N1 120.5(6)
C17 C18 N1 118.0(6)
C17 C18 C13 121.5(6)
O1 C19 N1 125.7(7)
O1 C19 C20 118.0(6)
N1 C19 C20 116.2(6)
F1 C20 C19 113.5(6)
F2 C20 F1 107.1(6)
F2 C20 C19 110.9(6)
F3 C20 F1 106.5(6)
F3 C20 F2 107.8(6)
F3 C20 C19 110.7(6)
C22 C21 P2 119.4(5)
C26 C21 P2 122.1(5)
C26 C21 C22 118.4(6)
C21 C22 H22 119.2
C23 C22 C21 121.5(6)
C23 C22 H22 119.2
C22 C23 H23 121.0
C22 C23 C24 118.0(7)
C24 C23 H23 121.0
C23 C24 H24 119.0
C25 C24 C23 121.9(7)
C25 C24 H24 119.0
C24 C25 H25 120.4
C24 C25 C26 119.3(7)
C26 C25 H25 120.4
C21 C26 H26 119.6
C25 C26 C21 120.9(7)
C25 C26 H26 119.6
C28 C27 P2 119.1(5)
C32 C27 P2 122.5(5)
C32 C27 C28 118.3(6)
C27 C28 H28 119.5
C29 C28 C27 121.0(7)
C29 C28 H28 119.5
C28 C29 H29 119.9
C30 C29 C28 120.2(6)
C30 C29 H29 119.9
C29 C30 H30 120.4
C29 C30 C31 119.1(7)
C31 C30 H30 120.4
C30 C31 H31 119.5
C30 C31 C32 120.9(7)
C32 C31 H31 119.5
C27 C32 C31 120.4(7)
C27 C32 H32 119.8
C31 C32 H32 119.8
C34 C33 P2 119.4(5)
C38 C33 P2 123.2(5)
C38 C33 C34 117.4(6)
C33 C34 H34 119.3
C35 C34 C33 121.5(7)
C35 C34 H34 119.3
C34 C35 H35 120.2
C36 C35 C34 119.6(7)
C36 C35 H35 120.2
C35 C36 H36 119.8
C35 C36 C37 120.5(7)
C37 C36 H36 119.8
C36 C37 H37 120.0
C38 C37 C36 120.0(7)
C38 C37 H37 120.0
C33 C38 N2 119.1(6)
C37 C38 N2 119.8(6)
C37 C38 C33 121.1(6)
O2 C39 N2 126.9(8)
O2 C39 C40 119.3(7)
N2 C39 C40 113.8(7)
F4 C40 F5 115.9(13)
F4 C40 F6 110.5(14)
F4 C40 C39 115.5(9)
F5 C40 F6 101.4(10)
F5 C40 C39 107.1(9)
F6 C40 C39 105.1(10)
F6A C40 C39 118.1(14)
F6A C40 F5A 113.1(18)
F6A C40 F4A 104.4(15)
F5A C40 C39 116.0(10)
F5A C40 F4A 91.6(14)
F4A C40 C39 109.5(10)

loop_
_geom_bond_atom_site_label_1
_geom_bond_atom_site_label_2
_geom_bond_distance
Au1 Au2 2.9975(6)
Au1 Cl1 2.3131(17)
Au1 P1 2.2358(17)
Au2 Cl2 2.3159(16)
Au2 P2 2.2367(18)
P1 C1 1.811(7)
P1 C7 1.810(6)
P1 C13 1.837(6)
P2 C21 1.802(7)
P2 C27 1.815(7)
P2 C33 1.824(7)
F1 C20 1.330(8)
F2 C20 1.329(8)
F3 C20 1.324(8)
F4 C40 1.179(14)
F5 C40 1.317(12)
F6 C40 1.379(15)
O1 C19 1.215(8)
O2 C39 1.197(9)
N1 H1 0.8800
N1 C18 1.441(8)
N1 C19 1.334(8)
N2 H2 0.8800
N2 C38 1.449(8)
N2 C39 1.361(9)
C1 C2 1.399(9)
C1 C6 1.370(9)
C2 H2A 0.9500
C2 C3 1.385(9)
C3 H3 0.9500
C3 C4 1.373(10)
C4 H4 0.9500
C4 C5 1.376(9)
C5 H5 0.9500
C5 C6 1.393(9)
C6 H6 0.9500
C7 C8 1.404(9)
C7 C12 1.400(9)
C8 H8 0.9500
C8 C9 1.375(9)
C9 H9 0.9500
C9 C10 1.374(10)
C10 H10 0.9500
C10 C11 1.379(9)
C11 H11 0.9500
C11 C12 1.371(9)
C12 H12 0.9500
C13 C14 1.400(8)
C13 C18 1.400(9)
C14 H14 0.9500
C14 C15 1.393(9)
C15 H15 0.9500
C15 C16 1.371(9)
C16 H16 0.9500
C16 C17 1.386(9)
C17 H17 0.9500
C17 C18 1.368(9)
C19 C20 1.521(9)
C21 C22 1.397(9)
C21 C26 1.388(9)
C22 H22 0.9500
C22 C23 1.384(9)
C23 H23 0.9500
C23 C24 1.391(9)
C24 H24 0.9500
C24 C25 1.371(10)
C25 H25 0.9500
C25 C26 1.384(9)
C26 H26 0.9500
C27 C28 1.385(9)
C27 C32 1.374(9)
C28 H28 0.9500
C28 C29 1.384(9)
C29 H29 0.9500
C29 C30 1.370(9)
C30 H30 0.9500
C30 C31 1.371(10)
C31 H31 0.9500
C31 C32 1.385(9)
C32 H32 0.9500
C33 C34 1.402(9)
C33 C38 1.398(9)
C34 H34 0.9500
C34 C35 1.393(9)
C35 H35 0.9500
C35 C36 1.367(10)
C36 H36 0.9500
C36 C37 1.388(9)
C37 H37 0.9500
C37 C38 1.383(9)
C39 C40 1.550(11)
C40 F6A 1.18(2)
C40 F5A 1.43(2)
C40 F4A 1.446(19)

loop_
_geom_torsion_atom_site_label_1
_geom_torsion_atom_site_label_2
_geom_torsion_atom_site_label_3
_geom_torsion_atom_site_label_4
_geom_torsion
Au1 P1 C1 C2 -154.3(5)
Au1 P1 C1 C6 33.3(6)
Au1 P1 C7 C8 -160.7(5)
Au1 P1 C7 C12 22.2(6)
Au1 P1 C13 C14 -104.2(5)
Au1 P1 C13 C18 72.5(6)
Au2 P2 C21 C22 29.6(6)
Au2 P2 C21 C26 -154.1(5)
Au2 P2 C27 C28 30.0(6)
Au2 P2 C27 C32 -154.3(6)
Au2 P2 C33 C34 -106.6(5)
Au2 P2 C33 C38 71.9(6)
P1 C1 C2 C3 -172.3(5)
P1 C1 C6 C5 171.8(5)
P1 C7 C8 C9 -173.8(6)
P1 C7 C12 C11 175.7(5)
P1 C13 C14 C15 179.6(5)
P1 C13 C18 N1 4.0(8)
P1 C13 C18 C17 -177.3(5)
P2 C21 C22 C23 173.9(5)
P2 C21 C26 C25 -174.5(5)
P2 C27 C28 C29 174.8(5)
P2 C27 C32 C31 -174.6(7)
P2 C33 C34 C35 179.6(5)
P2 C33 C38 N2 2.7(9)
P2 C33 C38 C37 -179.1(5)
O1 C19 C20 F1 161.3(6)
O1 C19 C20 F2 40.6(9)
O1 C19 C20 F3 -79.0(8)
O2 C39 C40 F4 170.1(15)
O2 C39 C40 F5 39.4(14)
O2 C39 C40 F6 -67.9(13)
O2 C39 C40 F6A -28(2)
O2 C39 C40 F5A 110.9(18)
O2 C39 C40 F4A -147.2(13)
N1 C19 C20 F1 -22.4(9)
N1 C19 C20 F2 -143.1(6)
N1 C19 C20 F3 97.3(7)
N2 C39 C40 F4 -10.7(18)
N2 C39 C40 F5 -141.4(10)
N2 C39 C40 F6 111.4(11)
N2 C39 C40 F6A 151(2)
N2 C39 C40 F5A -69.8(17)
N2 C39 C40 F4A 32.0(14)
C1 P1 C7 C8 78.3(6)
C1 P1 C7 C12 -98.8(5)
C1 P1 C13 C14 18.3(6)
C1 P1 C13 C18 -164.9(5)
C1 C2 C3 C4 1.9(11)
C2 C1 C6 C5 -0.8(10)
C2 C3 C4 C5 -3.1(10)
C3 C4 C5 C6 2.4(10)
C4 C5 C6 C1 -0.4(10)
C6 C1 C2 C3 0.0(10)
C7 P1 C1 C2 -33.6(6)
C7 P1 C1 C6 154.0(5)
C7 P1 C13 C14 129.7(5)
C7 P1 C13 C18 -53.5(6)
C7 C8 C9 C10 -2.8(12)
C8 C7 C12 C11 -1.5(10)
C8 C9 C10 C11 0.4(12)
C9 C10 C11 C12 1.4(11)
C10 C11 C12 C7 -0.8(10)
C12 C7 C8 C9 3.3(11)
C13 P1 C1 C2 79.3(6)
C13 P1 C1 C6 -93.0(5)
C13 P1 C7 C8 -31.1(7)
C13 P1 C7 C12 151.8(5)
C13 C14 C15 C16 -2.8(10)
C14 C13 C18 N1 -179.2(5)
C14 C13 C18 C17 -0.5(9)
C14 C15 C16 C17 0.8(10)
C15 C16 C17 C18 1.3(10)
C16 C17 C18 N1 177.3(6)
C16 C17 C18 C13 -1.5(10)
C18 N1 C19 O1 -5.8(10)
C18 N1 C19 C20 178.2(5)
C18 C13 C14 C15 2.6(9)
C19 N1 C18 C13 115.6(7)
C19 N1 C18 C17 -63.2(8)
C21 P2 C27 C28 -91.9(6)
C21 P2 C27 C32 83.8(7)
C21 P2 C33 C34 16.5(6)
C21 P2 C33 C38 -164.9(5)
C21 C22 C23 C24 1.6(10)
C22 C21 C26 C25 1.9(10)
C22 C23 C24 C25 0.1(10)
C23 C24 C25 C26 -0.7(11)
C24 C25 C26 C21 -0.3(11)
C26 C21 C22 C23 -2.6(10)
C27 P2 C21 C22 151.5(5)
C27 P2 C21 C26 -32.1(6)
C27 P2 C33 C34 127.5(5)
C27 P2 C33 C38 -53.9(6)
C27 C28 C29 C30 0.4(11)
C28 C27 C32 C31 1.1(12)
C28 C29 C30 C31 0.4(12)
C29 C30 C31 C32 -0.4(14)
C30 C31 C32 C27 -0.4(14)
C32 C27 C28 C29 -1.1(11)
C33 P2 C21 C22 -96.1(6)
C33 P2 C21 C26 80.2(6)
C33 P2 C27 C28 158.2(5)
C33 P2 C27 C32 -26.1(7)
C33 C34 C35 C36 -0.9(10)
C34 C33 C38 N2 -178.7(6)
C34 C33 C38 C37 -0.4(10)
C34 C35 C36 C37 0.3(10)
C35 C36 C37 C38 0.2(11)
C36 C37 C38 N2 178.1(6)
C36 C37 C38 C33 -0.1(10)
C38 N2 C39 O2 -0.9(13)
C38 N2 C39 C40 179.9(7)
C38 C33 C34 C35 1.0(10)
C39 N2 C38 C33 122.1(7)
C39 N2 C38 C37 -56.1(9)

loop_
_cod_changelog_entry_id
_cod_changelog_entry_author
_cod_changelog_entry_date
_cod_changelog_entry_text
1 'Vaitkus, Antanas' 2022-06-28T17:16:00+03:00
;
 Removed the '_chemical_name_systematic' and '_chemical_name_common' data items
 that had incorrect values.
;
